data_4302781
loop_
_publ_author_name
'Michael J. Rose'
'Pradip K. Mascharak'

_publ_contact_author_address
;
Department of Chemistry and Biochemistry,
University of California, Santa Cruz,
1156 High Street,
Santa Cruz, CA 95064
USA
;
_publ_contact_author_email pradip@chemsitry.ucsc.edu
_publ_contact_author_fax '+1 831 459 2935'
_publ_contact_author_name 'Pradip Mascharak'
_publ_contact_author_phone '+1 831 459 4251'
_publ_section_title
;
Photosensitization of Ruthenium Nitrosyls to Red Light with an
Isoelectronic Series of Heavy-Atom Chromophores: Experimental and Density
Functional Theory Studies on the Effects of O-, S- and Se-Substituted
Coordinated Dyes
;
_journal_name_full 'Inorganic Chemistry'
_journal_page_first 6904
_journal_page_last 6917
_journal_paper_doi 10.1021/ic900899j
_journal_volume 48
_journal_year 2009
_chemical_formula_sum 'C40.5 H29 Cl N6 O8 Ru S'
_chemical_formula_weight 896.28
_chemical_name_systematic
; 
 ? 
;
_space_group_IT_number 14
_symmetry_cell_setting monoclinic
_symmetry_space_group_name_Hall '-P 2ybc'
_symmetry_space_group_name_H-M 'P 1 21/c 1'
_atom_sites_solution_hydrogens geom
_atom_sites_solution_primary direct
_atom_sites_solution_secondary difmap
_audit_creation_method SHELXL-97
_cell_angle_alpha 90.00
_cell_angle_beta 91.68(3)
_cell_angle_gamma 90.00
_cell_formula_units_Z 4
_cell_length_a 11.587(2)
_cell_length_b 20.549(4)
_cell_length_c 15.567(3)
_cell_measurement_reflns_used 9926
_cell_measurement_temperature 293(2)
_cell_measurement_theta_max 30.59
_cell_measurement_theta_min 2.69
_cell_volume 3704.9(12)
_computing_cell_refinement 'Bruker SAINT v7.33A'
_computing_data_collection 'Bruker APEX-II v2.1'
_computing_data_reduction 'Bruker SAINT v7.33A'
_computing_structure_refinement 'SHELXL-97 (Sheldrick, 1997)'
_computing_structure_solution 'SHELXS-97 (Sheldrick, 1990)'
_diffrn_ambient_temperature 150(2)
_diffrn_detector_area_resol_mean 83.33
_diffrn_measured_fraction_theta_full 0.998
_diffrn_measured_fraction_theta_max 0.998
_diffrn_measurement_device_type 'Bruker APEX-II'
_diffrn_measurement_method \w/2\q-scans
_diffrn_radiation_monochromator 'channel-cut Si-<111> crystal'
_diffrn_radiation_source synchrotron
_diffrn_radiation_type synchrotron
_diffrn_radiation_wavelength 0.77490
_diffrn_reflns_av_R_equivalents 0.0703
_diffrn_reflns_av_sigmaI/netI 0.0597
_diffrn_reflns_limit_h_max 15
_diffrn_reflns_limit_h_min -15
_diffrn_reflns_limit_k_max 27
_diffrn_reflns_limit_k_min -27
_diffrn_reflns_limit_l_max 20
_diffrn_reflns_limit_l_min -20
_diffrn_reflns_number 46171
_diffrn_reflns_theta_full 31.13
_diffrn_reflns_theta_max 31.13
_diffrn_reflns_theta_min 2.59
_exptl_absorpt_coefficient_mu 0.767
_exptl_absorpt_correction_T_max 0.9700
_exptl_absorpt_correction_T_min 0.9272
_exptl_absorpt_correction_type empirical
_exptl_absorpt_process_details 'Sheldrick, 2007'
_exptl_crystal_colour violet
_exptl_crystal_density_diffrn 1.607
_exptl_crystal_density_method 'not measured'
_exptl_crystal_description needle
_exptl_crystal_F_000 1820
_exptl_crystal_size_max 0.10
_exptl_crystal_size_mid 0.07
_exptl_crystal_size_min 0.04
_refine_diff_density_max 2.442
_refine_diff_density_min -0.649
_refine_diff_density_rms 0.127
_refine_ls_extinction_method none
_refine_ls_goodness_of_fit_ref 1.132
_refine_ls_hydrogen_treatment mixed
_refine_ls_matrix_type full
_refine_ls_number_parameters 540
_refine_ls_number_reflns 9211
_refine_ls_number_restraints 2
_refine_ls_restrained_S_all 1.133
_refine_ls_R_factor_all 0.0596
_refine_ls_R_factor_gt 0.0545
_refine_ls_shift/su_max 0.049
_refine_ls_shift/su_mean 0.001
_refine_ls_structure_factor_coef Fsqd
_refine_ls_weighting_details 'calc w=1/[\s^2^(Fo^2^)+(0.0594P)^2^+8.2584P] where P=(Fo^2^+2Fc^2^)/3'
_refine_ls_weighting_scheme calc
_refine_ls_wR_factor_gt 0.1530
_refine_ls_wR_factor_ref 0.1567
_reflns_number_gt 8229
_reflns_number_total 9211
_reflns_threshold_expression >2sigma(I)
_cod_data_source_file ic900899j_si_002_4.cif
_cod_data_source_block OMe-Thnl
_cod_original_cell_volume 3705.0(13)
_cod_original_sg_symbol_H-M 'P 21/c'
_cod_original_formula_sum 'C40.50 H29 Cl N6 O8 Ru S'
_cod_database_code 4302781

loop_
_symmetry_equiv_pos_as_xyz
'x, y, z'
'-x, y+1/2, -z+1/2'
'-x, -y, -z'
'x, -y-1/2, z-1/2'

loop_
_atom_site_label
_atom_site_type_symbol
_atom_site_fract_x
_atom_site_fract_y
_atom_site_fract_z
_atom_site_U_iso_or_equiv
_atom_site_adp_type
_atom_site_occupancy
_atom_site_symmetry_multiplicity
_atom_site_calc_flag
_atom_site_refinement_flags
_atom_site_disorder_assembly
_atom_site_disorder_group
Ru1 Ru 0.05681(2) 0.691571(12) 0.582185(17) 0.02282(10) Uani 1 1 d . . .
S1 S -0.15344(8) 0.58793(5) 0.89914(6) 0.0325(2) Uani 1 1 d . . .
O1 O 0.0525(2) 0.79524(14) 0.80581(17) 0.0341(6) Uani 1 1 d . . .
O2 O -0.2237(2) 0.58407(13) 0.50072(17) 0.0324(6) Uani 1 1 d . . .
O3 O -0.0280(3) 0.77967(15) 0.45050(19) 0.0440(7) Uani 1 1 d . . .
O4 O -0.3740(2) 0.76734(15) 0.82427(18) 0.0366(6) Uani 1 1 d . . .
O5 O -0.4689(2) 0.68219(14) 0.72314(19) 0.0356(6) Uani 1 1 d . . .
O6 O 0.1301(2) 0.62774(12) 0.66501(16) 0.0284(5) Uani 1 1 d . . .
O7 O -0.3142(3) 0.58483(17) 1.19577(19) 0.0433(7) Uani 1 1 d . . .
N1 N 0.2036(3) 0.75343(14) 0.61754(19) 0.0260(6) Uani 1 1 d . . .
N2 N -0.0044(3) 0.74039(14) 0.68092(18) 0.0253(6) Uani 1 1 d . . .
N3 N -0.0986(3) 0.64864(14) 0.58285(19) 0.0266(6) Uani 1 1 d . . .
N4 N 0.0799(3) 0.61282(14) 0.49089(18) 0.0253(6) Uani 1 1 d . . .
N5 N 0.0085(3) 0.74533(14) 0.50303(19) 0.0274(6) Uani 1 1 d . . .
N6 N 0.0769(3) 0.58155(16) 1.0109(2) 0.0330(7) Uani 1 1 d . . .
C1 C 0.3033(3) 0.76885(17) 0.5758(2) 0.0275(7) Uani 1 1 d . . .
C2 C 0.3113(3) 0.75699(18) 0.4869(2) 0.0313(7) Uani 1 1 d . . .
H2 H 0.2493 0.7388 0.4561 0.038 Uiso 1 1 calc R . .
C3 C 0.4116(4) 0.7725(2) 0.4459(3) 0.0366(8) Uani 1 1 d . . .
H3 H 0.4162 0.7659 0.3870 0.044 Uiso 1 1 calc R . .
C4 C 0.5076(4) 0.7984(2) 0.4927(3) 0.0398(9) Uani 1 1 d . . .
H4 H 0.5758 0.8067 0.4647 0.048 Uiso 1 1 calc R . .
C5 C 0.5015(4) 0.8112(2) 0.5782(3) 0.0381(9) Uani 1 1 d . . .
H5 H 0.5651 0.8284 0.6081 0.046 Uiso 1 1 calc R . .
C6 C 0.3983(3) 0.79840(18) 0.6215(3) 0.0308(7) Uani 1 1 d . . .
C7 C 0.3834(4) 0.8158(2) 0.7083(3) 0.0357(8) Uani 1 1 d . . .
H7 H 0.4450 0.8329 0.7407 0.043 Uiso 1 1 calc R . .
C8 C 0.2780(3) 0.80741(17) 0.7451(2) 0.0303(8) Uani 1 1 d . . .
H8 H 0.2655 0.8222 0.8005 0.036 Uiso 1 1 calc R . .
C9 C 0.1893(3) 0.77601(16) 0.6974(2) 0.0263(7) Uani 1 1 d . . .
C10 C 0.0712(3) 0.77101(17) 0.7353(2) 0.0276(7) Uani 1 1 d . . .
C11 C -0.1227(3) 0.72770(17) 0.6936(2) 0.0257(7) Uani 1 1 d . . .
C12 C -0.1879(3) 0.75766(18) 0.7569(2) 0.0289(7) Uani 1 1 d . . .
H12 H -0.1542 0.7886 0.7932 0.035 Uiso 1 1 calc R . .
C13 C -0.3026(3) 0.74107(19) 0.7650(2) 0.0302(7) Uani 1 1 d . . .
C14 C -0.3222(4) 0.8134(2) 0.8827(3) 0.0414(10) Uani 1 1 d . . .
H14A H -0.3804 0.8314 0.9183 0.062 Uiso 1 1 calc R . .
H14B H -0.2869 0.8476 0.8508 0.062 Uiso 1 1 calc R . .
H14C H -0.2646 0.7920 0.9181 0.062 Uiso 1 1 calc R . .
C15 C -0.5267(4) 0.6425(2) 0.6600(3) 0.0403(9) Uani 1 1 d . . .
H15A H -0.6084 0.6437 0.6687 0.061 Uiso 1 1 calc R . .
H15B H -0.4996 0.5985 0.6652 0.061 Uiso 1 1 calc R . .
H15C H -0.5111 0.6587 0.6037 0.061 Uiso 1 1 calc R . .
C16 C -0.3542(3) 0.69439(18) 0.7096(3) 0.0304(7) Uani 1 1 d . . .
C17 C -0.2903(3) 0.66384(18) 0.6479(2) 0.0292(7) Uani 1 1 d . . .
H17 H -0.3244 0.6326 0.6122 0.035 Uiso 1 1 calc R . .
C18 C -0.1742(3) 0.68008(17) 0.6394(2) 0.0267(7) Uani 1 1 d . . .
C19 C -0.1271(3) 0.60672(17) 0.5190(2) 0.0267(7) Uani 1 1 d . . .
C20 C -0.0228(3) 0.58708(17) 0.4693(2) 0.0272(7) Uani 1 1 d . . .
C21 C -0.0369(4) 0.54008(17) 0.4037(2) 0.0303(7) Uani 1 1 d . . .
H21 H -0.1091 0.5222 0.3910 0.036 Uiso 1 1 calc R . .
C22 C 0.0566(4) 0.52132(19) 0.3594(2) 0.0349(8) Uani 1 1 d . . .
H22 H 0.0474 0.4933 0.3127 0.042 Uiso 1 1 calc R . .
C23 C 0.1670(4) 0.54403(17) 0.3837(2) 0.0315(8) Uani 1 1 d . . .
C24 C 0.2699(4) 0.5224(2) 0.3445(3) 0.0393(9) Uani 1 1 d . . .
H24 H 0.2648 0.4955 0.2965 0.047 Uiso 1 1 calc R . .
C25 C 0.3749(4) 0.5407(2) 0.3763(3) 0.0412(9) Uani 1 1 d . . .
H25 H 0.4414 0.5262 0.3502 0.049 Uiso 1 1 calc R . .
C26 C 0.3839(4) 0.5817(2) 0.4492(3) 0.0374(9) Uani 1 1 d . . .
H26 H 0.4564 0.5926 0.4720 0.045 Uiso 1 1 calc R . .
C27 C 0.2870(3) 0.60557(18) 0.4866(2) 0.0322(8) Uani 1 1 d . . .
H27 H 0.2940 0.6329 0.5341 0.039 Uiso 1 1 calc R . .
C28 C 0.1771(3) 0.58885(17) 0.4533(2) 0.0278(7) Uani 1 1 d . . .
C29 C 0.1128(3) 0.61346(17) 0.7462(2) 0.0280(7) Uani 1 1 d . . .
C30 C 0.0013(3) 0.60658(17) 0.7790(2) 0.0274(7) Uani 1 1 d . . .
H30 H -0.0633 0.6105 0.7425 0.033 Uiso 1 1 calc R . .
C31 C -0.0121(3) 0.59398(17) 0.8656(2) 0.0268(7) Uani 1 1 d . . .
C32 C -0.1371(3) 0.58511(18) 1.0098(2) 0.0290(7) Uani 1 1 d . . .
C33 C -0.2340(4) 0.5854(2) 1.0582(2) 0.0344(8) Uani 1 1 d . . .
H33 H -0.3064 0.5869 1.0308 0.041 Uiso 1 1 calc R . .
C34 C -0.2258(4) 0.5835(2) 1.1509(3) 0.0367(8) Uani 1 1 d . . .
C35 C -0.1110(4) 0.5821(2) 1.1903(3) 0.0381(9) Uani 1 1 d . . .
H35 H -0.1032 0.5825 1.2499 0.046 Uiso 1 1 calc R . .
C36 C -0.0152(4) 0.5802(2) 1.1432(2) 0.0372(9) Uani 1 1 d . . .
H36 H 0.0567 0.5780 1.1713 0.045 Uiso 1 1 calc R . .
C37 C -0.0213(3) 0.58148(18) 1.0498(2) 0.0311(7) Uani 1 1 d . . .
C38 C 0.0832(3) 0.58776(18) 0.9232(2) 0.0280(7) Uani 1 1 d . . .
C39 C 0.1940(4) 0.5909(2) 0.8880(3) 0.0381(9) Uani 1 1 d . . .
H39 H 0.2586 0.5844 0.9238 0.046 Uiso 1 1 calc R . .
C40 C 0.2091(4) 0.6032(2) 0.8026(3) 0.0385(9) Uani 1 1 d . . .
H40 H 0.2832 0.6049 0.7815 0.046 Uiso 1 1 calc R . .
O8 O -0.3447(4) 0.5123(2) 1.3538(3) 0.0636(10) Uani 1 1 d D . .
H8A H -0.341(6) 0.540(3) 1.304(3) 0.076 Uiso 1 1 d D . .
H8B H -0.314(5) 0.531(3) 1.407(3) 0.076 Uiso 1 1 d D . .
Cl1 Cl -0.3313(2) 0.45622(11) 0.90948(15) 0.0471(5) Uani 0.50 1 d P . .
Cl2 Cl -0.4718(2) 0.56262(15) 0.8483(2) 0.0682(8) Uani 0.50 1 d P . .
C41 C -0.4581(10) 0.4862(6) 0.8722(10) 0.071(4) Uani 0.50 1 d P . .
H41A H -0.4797 0.4617 0.8210 0.086 Uiso 0.50 1 calc PR . .
H41B H -0.5151 0.4764 0.9147 0.086 Uiso 0.50 1 calc PR . .

loop_
_atom_site_aniso_label
_atom_site_aniso_U_11
_atom_site_aniso_U_22
_atom_site_aniso_U_33
_atom_site_aniso_U_23
_atom_site_aniso_U_13
_atom_site_aniso_U_12
Ru1 0.02837(15) 0.02112(15) 0.01892(14) -0.00108(9) -0.00032(10) -0.00144(9)
S1 0.0331(5) 0.0425(5) 0.0216(4) 0.0017(3) -0.0024(3) -0.0010(4)
O1 0.0356(14) 0.0426(15) 0.0242(13) -0.0116(11) 0.0017(11) -0.0039(12)
O2 0.0372(14) 0.0330(14) 0.0268(13) -0.0008(10) -0.0037(11) -0.0087(11)
O3 0.065(2) 0.0334(15) 0.0329(15) 0.0069(12) -0.0082(14) 0.0064(14)
O4 0.0332(14) 0.0466(16) 0.0302(14) -0.0096(12) 0.0056(11) -0.0016(12)
O5 0.0249(13) 0.0453(16) 0.0369(15) -0.0067(12) 0.0035(11) -0.0038(11)
O6 0.0365(14) 0.0270(12) 0.0216(11) 0.0002(9) 0.0014(10) 0.0037(10)
O7 0.0453(17) 0.0560(19) 0.0291(14) 0.0029(13) 0.0069(12) 0.0046(14)
N1 0.0299(14) 0.0240(14) 0.0238(14) -0.0019(11) -0.0021(11) -0.0021(11)
N2 0.0283(14) 0.0263(14) 0.0213(13) -0.0037(11) 0.0006(11) -0.0009(11)
N3 0.0299(15) 0.0240(14) 0.0259(14) -0.0029(11) -0.0007(12) -0.0022(11)
N4 0.0356(15) 0.0223(13) 0.0180(12) 0.0011(10) 0.0000(11) -0.0026(11)
N5 0.0361(16) 0.0240(14) 0.0221(13) -0.0023(11) -0.0001(12) -0.0026(12)
N6 0.0391(17) 0.0344(17) 0.0253(15) 0.0038(12) -0.0046(13) 0.0025(13)
C1 0.0319(17) 0.0229(15) 0.0278(17) -0.0013(13) 0.0017(14) -0.0013(13)
C2 0.0375(19) 0.0283(17) 0.0280(17) -0.0027(14) 0.0014(15) -0.0015(14)
C3 0.043(2) 0.036(2) 0.0314(19) -0.0015(16) 0.0088(16) -0.0039(16)
C4 0.040(2) 0.038(2) 0.042(2) -0.0038(17) 0.0144(18) -0.0076(17)
C5 0.035(2) 0.038(2) 0.042(2) -0.0050(16) 0.0064(17) -0.0114(16)
C6 0.0296(17) 0.0293(17) 0.0336(19) -0.0053(14) 0.0014(15) -0.0031(14)
C7 0.035(2) 0.037(2) 0.035(2) -0.0053(16) -0.0021(16) -0.0089(16)
C8 0.0350(19) 0.0304(18) 0.0254(17) -0.0054(13) -0.0005(14) -0.0035(14)
C9 0.0320(17) 0.0228(15) 0.0239(16) -0.0027(12) -0.0004(13) -0.0011(13)
C10 0.0339(18) 0.0255(16) 0.0233(16) -0.0009(13) -0.0008(13) -0.0023(13)
C11 0.0277(16) 0.0255(16) 0.0239(16) 0.0003(12) 0.0003(13) -0.0005(13)
C12 0.0316(18) 0.0299(17) 0.0252(16) -0.0017(13) -0.0013(14) -0.0006(14)
C13 0.0311(18) 0.0330(18) 0.0264(17) 0.0005(14) 0.0020(14) 0.0025(14)
C14 0.043(2) 0.044(2) 0.037(2) -0.0139(17) 0.0057(18) -0.0014(18)
C15 0.0326(19) 0.046(2) 0.042(2) -0.0062(18) -0.0013(17) -0.0058(17)
C16 0.0262(17) 0.0349(19) 0.0300(18) 0.0010(14) 0.0006(14) -0.0017(14)
C17 0.0312(17) 0.0281(17) 0.0280(17) -0.0002(14) -0.0028(14) -0.0032(14)
C18 0.0310(17) 0.0274(16) 0.0217(16) 0.0000(13) 0.0000(13) 0.0004(13)
C19 0.0357(18) 0.0238(16) 0.0204(15) 0.0017(12) -0.0027(13) -0.0026(13)
C20 0.0395(19) 0.0238(16) 0.0180(15) 0.0021(12) -0.0043(13) -0.0015(13)
C21 0.043(2) 0.0250(17) 0.0225(16) -0.0024(13) -0.0058(14) -0.0032(14)
C22 0.054(2) 0.0271(17) 0.0236(17) -0.0045(14) -0.0057(16) -0.0001(16)
C23 0.049(2) 0.0244(16) 0.0211(16) -0.0015(13) 0.0005(15) 0.0033(15)
C24 0.055(3) 0.0309(19) 0.0317(19) -0.0062(15) 0.0034(18) 0.0041(17)
C25 0.052(2) 0.035(2) 0.038(2) -0.0030(17) 0.0144(19) 0.0084(18)
C26 0.039(2) 0.036(2) 0.037(2) -0.0033(16) 0.0048(17) 0.0022(16)
C27 0.038(2) 0.0288(18) 0.0294(18) -0.0038(14) 0.0018(15) -0.0001(15)
C28 0.042(2) 0.0233(16) 0.0187(15) 0.0001(12) 0.0013(14) 0.0006(14)
C29 0.0390(19) 0.0213(15) 0.0235(16) 0.0004(12) -0.0014(14) 0.0030(13)
C30 0.0330(18) 0.0238(16) 0.0251(16) -0.0025(13) -0.0040(13) -0.0002(13)
C31 0.0318(17) 0.0239(15) 0.0246(16) 0.0004(12) -0.0010(13) 0.0000(13)
C32 0.0376(19) 0.0283(17) 0.0210(15) 0.0019(13) -0.0015(14) 0.0016(14)
C33 0.039(2) 0.039(2) 0.0248(17) 0.0019(15) -0.0016(15) 0.0052(16)
C34 0.045(2) 0.037(2) 0.0271(18) 0.0016(15) 0.0013(16) 0.0044(17)
C35 0.049(2) 0.042(2) 0.0229(17) 0.0030(15) -0.0031(16) 0.0040(18)
C36 0.045(2) 0.039(2) 0.0264(18) 0.0039(15) -0.0090(16) 0.0040(17)
C37 0.040(2) 0.0306(18) 0.0228(16) 0.0025(13) -0.0040(14) 0.0009(15)
C38 0.0300(17) 0.0310(17) 0.0229(16) 0.0029(13) -0.0004(13) 0.0003(13)
C39 0.035(2) 0.047(2) 0.0321(19) 0.0067(17) -0.0055(16) 0.0024(17)
C40 0.036(2) 0.044(2) 0.035(2) 0.0077(17) -0.0012(16) 0.0009(17)
O8 0.073(3) 0.064(2) 0.053(2) 0.0017(18) -0.001(2) -0.016(2)
Cl1 0.0567(13) 0.0375(10) 0.0461(11) 0.0075(9) -0.0140(10) -0.0137(9)
Cl2 0.0474(13) 0.0631(16) 0.092(2) 0.0072(15) -0.0273(14) 0.0012(12)
C41 0.046(6) 0.062(7) 0.105(10) 0.013(7) -0.022(6) 0.000(5)

loop_
_atom_type_symbol
_atom_type_description
_atom_type_scat_dispersion_real
_atom_type_scat_dispersion_imag
_atom_type_scat_source
C C -0.0020 0.0020 'International Tables Vol C Tables 4.2.6.8 and 6.1.1.4'
H H 0.0000 0.0000 'International Tables Vol C Tables 4.2.6.8 and 6.1.1.4'
N N -0.0031 0.0040 'International Tables Vol C Tables 4.2.6.8 and 6.1.1.4'
O O -0.0042 0.0074 'International Tables Vol C Tables 4.2.6.8 and 6.1.1.4'
S S 0.1206 0.1480 'International Tables Vol C Tables 4.2.6.8 and 6.1.1.4'
Ru Ru -1.2090 0.9825 'International Tables Vol C Tables 4.2.6.8 and 6.1.1.4'
Cl Cl 0.1408 0.1896 'International Tables Vol C Tables 4.2.6.8 and 6.1.1.4'

loop_
_geom_angle_atom_site_label_1
_geom_angle_atom_site_label_2
_geom_angle_atom_site_label_3
_geom_angle
_geom_angle_site_symmetry_1
_geom_angle_site_symmetry_3
_geom_angle_publ_flag
N5 Ru1 N2 96.49(13) . . ?
N5 Ru1 N3 90.74(14) . . ?
N2 Ru1 N3 82.93(12) . . ?
N5 Ru1 O6 172.88(13) . . ?
N2 Ru1 O6 89.26(11) . . ?
N3 Ru1 O6 94.14(12) . . ?
N5 Ru1 N4 93.03(12) . . ?
N2 Ru1 N4 159.37(12) . . ?
N3 Ru1 N4 78.69(12) . . ?
O6 Ru1 N4 82.86(10) . . ?
N5 Ru1 N1 92.34(13) . . ?
N2 Ru1 N1 78.68(12) . . ?
N3 Ru1 N1 161.58(12) . . ?
O6 Ru1 N1 84.65(11) . . ?
N4 Ru1 N1 119.24(12) . . ?
C32 S1 C31 103.03(18) . . ?
C13 O4 C14 116.0(3) . . ?
C16 O5 C15 115.8(3) . . ?
C29 O6 Ru1 133.4(2) . . ?
C9 N1 C1 119.0(3) . . ?
C9 N1 Ru1 108.6(2) . . ?
C1 N1 Ru1 132.3(2) . . ?
C10 N2 C11 127.6(3) . . ?
C10 N2 Ru1 118.6(2) . . ?
C11 N2 Ru1 112.7(2) . . ?
C19 N3 C18 127.3(3) . . ?
C19 N3 Ru1 118.6(2) . . ?
C18 N3 Ru1 112.0(2) . . ?
C20 N4 C28 119.0(3) . . ?
C20 N4 Ru1 109.5(2) . . ?
C28 N4 Ru1 131.5(2) . . ?
O3 N5 Ru1 177.1(3) . . ?
C37 N6 C38 122.2(3) . . ?
N1 C1 C2 120.2(3) . . ?
N1 C1 C6 120.5(3) . . ?
C2 C1 C6 119.3(3) . . ?
C3 C2 C1 119.6(4) . . ?
C3 C2 H2 120.2 . . ?
C1 C2 H2 120.2 . . ?
C2 C3 C4 120.5(4) . . ?
C2 C3 H3 119.7 . . ?
C4 C3 H3 119.7 . . ?
C5 C4 C3 120.9(4) . . ?
C5 C4 H4 119.5 . . ?
C3 C4 H4 119.5 . . ?
C4 C5 C6 119.9(4) . . ?
C4 C5 H5 120.0 . . ?
C6 C5 H5 120.0 . . ?
C5 C6 C7 122.5(4) . . ?
C5 C6 C1 119.5(4) . . ?
C7 C6 C1 118.0(4) . . ?
C8 C7 C6 120.1(4) . . ?
C8 C7 H7 119.9 . . ?
C6 C7 H7 119.9 . . ?
C7 C8 C9 118.7(4) . . ?
C7 C8 H8 120.6 . . ?
C9 C8 H8 120.6 . . ?
N1 C9 C8 122.7(3) . . ?
N1 C9 C10 118.4(3) . . ?
C8 C9 C10 118.7(3) . . ?
O1 C10 N2 128.1(3) . . ?
O1 C10 C9 120.4(3) . . ?
N2 C10 C9 111.4(3) . . ?
C12 C11 C18 119.8(3) . . ?
C12 C11 N2 124.2(3) . . ?
C18 C11 N2 116.0(3) . . ?
C13 C12 C11 119.8(3) . . ?
C13 C12 H12 120.1 . . ?
C11 C12 H12 120.1 . . ?
O4 C13 C12 124.5(3) . . ?
O4 C13 C16 115.2(3) . . ?
C12 C13 C16 120.2(3) . . ?
O4 C14 H14A 109.5 . . ?
O4 C14 H14B 109.5 . . ?
H14A C14 H14B 109.5 . . ?
O4 C14 H14C 109.5 . . ?
H14A C14 H14C 109.5 . . ?
H14B C14 H14C 109.5 . . ?
O5 C15 H15A 109.5 . . ?
O5 C15 H15B 109.5 . . ?
H15A C15 H15B 109.5 . . ?
O5 C15 H15C 109.5 . . ?
H15A C15 H15C 109.5 . . ?
H15B C15 H15C 109.5 . . ?
O5 C16 C17 124.4(3) . . ?
O5 C16 C13 115.1(3) . . ?
C17 C16 C13 120.5(3) . . ?
C16 C17 C18 119.7(3) . . ?
C16 C17 H17 120.1 . . ?
C18 C17 H17 120.1 . . ?
C17 C18 C11 120.0(3) . . ?
C17 C18 N3 124.4(3) . . ?
C11 C18 N3 115.4(3) . . ?
O2 C19 N3 127.6(3) . . ?
O2 C19 C20 120.9(3) . . ?
N3 C19 C20 111.4(3) . . ?
N4 C20 C21 122.4(4) . . ?
N4 C20 C19 119.1(3) . . ?
C21 C20 C19 118.5(3) . . ?
C22 C21 C20 119.1(4) . . ?
C22 C21 H21 120.5 . . ?
C20 C21 H21 120.5 . . ?
C21 C22 C23 120.2(3) . . ?
C21 C22 H22 119.9 . . ?
C23 C22 H22 119.9 . . ?
C22 C23 C28 118.3(4) . . ?
C22 C23 C24 123.2(3) . . ?
C28 C23 C24 118.4(4) . . ?
C25 C24 C23 120.8(4) . . ?
C25 C24 H24 119.6 . . ?
C23 C24 H24 119.6 . . ?
C24 C25 C26 120.2(4) . . ?
C24 C25 H25 119.9 . . ?
C26 C25 H25 119.9 . . ?
C27 C26 C25 120.8(4) . . ?
C27 C26 H26 119.6 . . ?
C25 C26 H26 119.6 . . ?
C26 C27 C28 120.1(4) . . ?
C26 C27 H27 120.0 . . ?
C28 C27 H27 120.0 . . ?
N4 C28 C27 120.0(3) . . ?
N4 C28 C23 120.4(3) . . ?
C27 C28 C23 119.5(4) . . ?
O6 C29 C30 122.4(3) . . ?
O6 C29 C40 119.2(4) . . ?
C30 C29 C40 118.3(3) . . ?
C31 C30 C29 120.0(3) . . ?
C31 C30 H30 120.0 . . ?
C29 C30 H30 120.0 . . ?
C30 C31 C38 121.9(3) . . ?
C30 C31 S1 116.0(3) . . ?
C38 C31 S1 122.0(3) . . ?
C33 C32 C37 121.5(3) . . ?
C33 C32 S1 118.7(3) . . ?
C37 C32 S1 119.8(3) . . ?
C32 C33 C34 121.2(4) . . ?
C32 C33 H33 119.4 . . ?
C34 C33 H33 119.4 . . ?
O7 C34 C33 121.6(4) . . ?
O7 C34 C35 121.2(4) . . ?
C33 C34 C35 117.1(4) . . ?
C36 C35 C34 122.1(4) . . ?
C36 C35 H35 119.0 . . ?
C34 C35 H35 119.0 . . ?
C35 C36 C37 121.8(4) . . ?
C35 C36 H36 119.1 . . ?
C37 C36 H36 119.1 . . ?
N6 C37 C36 116.5(4) . . ?
N6 C37 C32 127.2(3) . . ?
C36 C37 C32 116.2(4) . . ?
N6 C38 C31 125.2(3) . . ?
N6 C38 C39 117.7(3) . . ?
C31 C38 C39 117.0(3) . . ?
C40 C39 C38 121.9(4) . . ?
C40 C39 H39 119.1 . . ?
C38 C39 H39 119.1 . . ?
C39 C40 C29 120.6(4) . . ?
C39 C40 H40 119.7 . . ?
C29 C40 H40 119.7 . . ?
H8A O8 H8B 115(6) . . ?
Cl2 C41 Cl1 120.9(7) . . ?
Cl2 C41 H41A 107.1 . . ?
Cl1 C41 H41A 107.1 . . ?
Cl2 C41 H41B 107.1 . . ?
Cl1 C41 H41B 107.1 . . ?
H41A C41 H41B 106.8 . . ?

loop_
_geom_bond_atom_site_label_1
_geom_bond_atom_site_label_2
_geom_bond_distance
_geom_bond_site_symmetry_2
_geom_bond_publ_flag
Ru1 N5 1.735(3) . ?
Ru1 N2 1.984(3) . ?
Ru1 N3 2.005(3) . ?
Ru1 O6 2.010(3) . ?
Ru1 N4 2.175(3) . ?
Ru1 N1 2.181(3) . ?
S1 C32 1.729(4) . ?
S1 C31 1.738(4) . ?
O1 C10 1.231(4) . ?
O2 C19 1.238(4) . ?
O3 N5 1.151(4) . ?
O4 C13 1.368(5) . ?
O4 C14 1.432(5) . ?
O5 C16 1.374(5) . ?
O5 C15 1.428(5) . ?
O6 C29 1.319(4) . ?
O7 C34 1.256(5) . ?
N1 C9 1.341(4) . ?
N1 C1 1.379(5) . ?
N2 C10 1.355(4) . ?
N2 C11 1.414(5) . ?
N3 C19 1.349(4) . ?
N3 C18 1.416(5) . ?
N4 C20 1.337(5) . ?
N4 C28 1.375(5) . ?
N6 C37 1.304(5) . ?
N6 C38 1.376(5) . ?
C1 C2 1.411(5) . ?
C1 C6 1.429(5) . ?
C2 C3 1.380(6) . ?
C2 H2 0.9300 . ?
C3 C4 1.415(6) . ?
C3 H3 0.9300 . ?
C4 C5 1.360(6) . ?
C4 H4 0.9300 . ?
C5 C6 1.414(6) . ?
C5 H5 0.9300 . ?
C6 C7 1.414(6) . ?
C7 C8 1.375(6) . ?
C7 H7 0.9300 . ?
C8 C9 1.407(5) . ?
C8 H8 0.9300 . ?
C9 C10 1.510(5) . ?
C11 C12 1.401(5) . ?
C11 C18 1.413(5) . ?
C12 C13 1.381(5) . ?
C12 H12 0.9300 . ?
C13 C16 1.412(5) . ?
C14 H14A 0.9600 . ?
C14 H14B 0.9600 . ?
C14 H14C 0.9600 . ?
C15 H15A 0.9600 . ?
C15 H15B 0.9600 . ?
C15 H15C 0.9600 . ?
C16 C17 1.381(5) . ?
C17 C18 1.396(5) . ?
C17 H17 0.9300 . ?
C19 C20 1.509(5) . ?
C20 C21 1.412(5) . ?
C21 C22 1.357(6) . ?
C21 H21 0.9300 . ?
C22 C23 1.404(6) . ?
C22 H22 0.9300 . ?
C23 C28 1.424(5) . ?
C23 C24 1.425(6) . ?
C24 C25 1.353(7) . ?
C24 H24 0.9300 . ?
C25 C26 1.415(6) . ?
C25 H25 0.9300 . ?
C26 C27 1.371(6) . ?
C26 H26 0.9300 . ?
C27 C28 1.403(5) . ?
C27 H27 0.9300 . ?
C29 C30 1.411(5) . ?
C29 C40 1.414(5) . ?
C30 C31 1.385(5) . ?
C30 H30 0.9300 . ?
C31 C38 1.408(5) . ?
C32 C33 1.370(6) . ?
C32 C37 1.465(5) . ?
C33 C34 1.444(5) . ?
C33 H33 0.9300 . ?
C34 C35 1.449(6) . ?
C35 C36 1.349(6) . ?
C35 H35 0.9300 . ?
C36 C37 1.455(5) . ?
C36 H36 0.9300 . ?
C38 C39 1.412(6) . ?
C39 C40 1.369(6) . ?
C39 H39 0.9300 . ?
C40 H40 0.9300 . ?
O8 H8A 0.97(2) . ?
O8 H8B 0.97(2) . ?
Cl1 C41 1.681(11) . ?
Cl2 C41 1.620(12) . ?
C41 H41A 0.9700 . ?
C41 H41B 0.9700 . ?

loop_
_geom_hbond_atom_site_label_D
_geom_hbond_atom_site_label_H
_geom_hbond_atom_site_label_A
_geom_hbond_distance_DH
_geom_hbond_distance_HA
_geom_hbond_distance_DA
_geom_hbond_angle_DHA
_geom_hbond_site_symmetry_A
O8 H8A O7 0.97(2) 1.95(2) 2.906(5) 169(6) .
O8 H8B O2 0.97(2) 2.08(3) 3.030(5) 166(6) 1_556

loop_
_geom_torsion_atom_site_label_1
_geom_torsion_atom_site_label_2
_geom_torsion_atom_site_label_3
_geom_torsion_atom_site_label_4
_geom_torsion
_geom_torsion_site_symmetry_1
_geom_torsion_site_symmetry_2
_geom_torsion_site_symmetry_3
_geom_torsion_site_symmetry_4
_geom_torsion_publ_flag
N5 Ru1 O6 C29 162.5(9) . . . . ?
N2 Ru1 O6 C29 18.5(3) . . . . ?
N3 Ru1 O6 C29 -64.3(3) . . . . ?
N4 Ru1 O6 C29 -142.4(3) . . . . ?
N1 Ru1 O6 C29 97.2(3) . . . . ?
N5 Ru1 N1 C9 113.6(2) . . . . ?
N2 Ru1 N1 C9 17.4(2) . . . . ?
N3 Ru1 N1 C9 14.2(5) . . . . ?
O6 Ru1 N1 C9 -72.9(2) . . . . ?
N4 Ru1 N1 C9 -151.6(2) . . . . ?
N5 Ru1 N1 C1 -70.1(3) . . . . ?
N2 Ru1 N1 C1 -166.3(3) . . . . ?
N3 Ru1 N1 C1 -169.5(3) . . . . ?
O6 Ru1 N1 C1 103.4(3) . . . . ?
N4 Ru1 N1 C1 24.7(4) . . . . ?
N5 Ru1 N2 C10 -108.9(3) . . . . ?
N3 Ru1 N2 C10 161.1(3) . . . . ?
O6 Ru1 N2 C10 66.9(3) . . . . ?
N4 Ru1 N2 C10 134.1(3) . . . . ?
N1 Ru1 N2 C10 -17.8(3) . . . . ?
N5 Ru1 N2 C11 82.5(2) . . . . ?
N3 Ru1 N2 C11 -7.5(2) . . . . ?
O6 Ru1 N2 C11 -101.7(2) . . . . ?
N4 Ru1 N2 C11 -34.5(5) . . . . ?
N1 Ru1 N2 C11 173.6(2) . . . . ?
N5 Ru1 N3 C19 77.5(3) . . . . ?
N2 Ru1 N3 C19 174.0(3) . . . . ?
O6 Ru1 N3 C19 -97.3(3) . . . . ?
N4 Ru1 N3 C19 -15.4(3) . . . . ?
N1 Ru1 N3 C19 177.2(3) . . . . ?
N5 Ru1 N3 C18 -87.1(2) . . . . ?
N2 Ru1 N3 C18 9.3(2) . . . . ?
O6 Ru1 N3 C18 98.1(2) . . . . ?
N4 Ru1 N3 C18 179.9(3) . . . . ?
N1 Ru1 N3 C18 12.6(5) . . . . ?
N5 Ru1 N4 C20 -77.1(2) . . . . ?
N2 Ru1 N4 C20 40.5(4) . . . . ?
N3 Ru1 N4 C20 13.1(2) . . . . ?
O6 Ru1 N4 C20 108.8(2) . . . . ?
N1 Ru1 N4 C20 -171.5(2) . . . . ?
N5 Ru1 N4 C28 100.9(3) . . . . ?
N2 Ru1 N4 C28 -141.5(3) . . . . ?
N3 Ru1 N4 C28 -168.9(3) . . . . ?
O6 Ru1 N4 C28 -73.2(3) . . . . ?
N1 Ru1 N4 C28 6.5(3) . . . . ?
N2 Ru1 N5 O3 -84(6) . . . . ?
N3 Ru1 N5 O3 -1(6) . . . . ?
O6 Ru1 N5 O3 132(6) . . . . ?
N4 Ru1 N5 O3 77(6) . . . . ?
N1 Ru1 N5 O3 -163(6) . . . . ?
C9 N1 C1 C2 -167.6(3) . . . . ?
Ru1 N1 C1 C2 16.5(5) . . . . ?
C9 N1 C1 C6 10.9(5) . . . . ?
Ru1 N1 C1 C6 -165.1(3) . . . . ?
N1 C1 C2 C3 -179.9(3) . . . . ?
C6 C1 C2 C3 1.6(6) . . . . ?
C1 C2 C3 C4 1.9(6) . . . . ?
C2 C3 C4 C5 -2.9(7) . . . . ?
C3 C4 C5 C6 0.3(7) . . . . ?
C4 C5 C6 C7 -174.5(4) . . . . ?
C4 C5 C6 C1 3.3(6) . . . . ?
N1 C1 C6 C5 177.3(4) . . . . ?
C2 C1 C6 C5 -4.2(6) . . . . ?
N1 C1 C6 C7 -4.9(5) . . . . ?
C2 C1 C6 C7 173.6(4) . . . . ?
C5 C6 C7 C8 174.2(4) . . . . ?
C1 C6 C7 C8 -3.5(6) . . . . ?
C6 C7 C8 C9 5.7(6) . . . . ?
C1 N1 C9 C8 -8.8(5) . . . . ?
Ru1 N1 C9 C8 168.0(3) . . . . ?
C1 N1 C9 C10 167.4(3) . . . . ?
Ru1 N1 C9 C10 -15.7(4) . . . . ?
C7 C8 C9 N1 0.5(6) . . . . ?
C7 C8 C9 C10 -175.8(3) . . . . ?
C11 N2 C10 O1 -1.6(6) . . . . ?
Ru1 N2 C10 O1 -168.4(3) . . . . ?
C11 N2 C10 C9 -179.0(3) . . . . ?
Ru1 N2 C10 C9 14.3(4) . . . . ?
N1 C9 C10 O1 -174.9(3) . . . . ?
C8 C9 C10 O1 1.5(5) . . . . ?
N1 C9 C10 N2 2.7(5) . . . . ?
C8 C9 C10 N2 179.1(3) . . . . ?
C10 N2 C11 C12 15.1(6) . . . . ?
Ru1 N2 C11 C12 -177.5(3) . . . . ?
C10 N2 C11 C18 -163.1(3) . . . . ?
Ru1 N2 C11 C18 4.3(4) . . . . ?
C18 C11 C12 C13 -0.8(5) . . . . ?
N2 C11 C12 C13 -178.9(3) . . . . ?
C14 O4 C13 C12 -2.3(6) . . . . ?
C14 O4 C13 C16 178.2(4) . . . . ?
C11 C12 C13 O4 -179.9(3) . . . . ?
C11 C12 C13 C16 -0.4(6) . . . . ?
C15 O5 C16 C17 -9.7(6) . . . . ?
C15 O5 C16 C13 171.1(3) . . . . ?
O4 C13 C16 O5 0.1(5) . . . . ?
C12 C13 C16 O5 -179.5(3) . . . . ?
O4 C13 C16 C17 -179.1(3) . . . . ?
C12 C13 C16 C17 1.4(6) . . . . ?
O5 C16 C17 C18 179.8(3) . . . . ?
C13 C16 C17 C18 -1.1(6) . . . . ?
C16 C17 C18 C11 -0.1(5) . . . . ?
C16 C17 C18 N3 175.2(3) . . . . ?
C12 C11 C18 C17 1.1(5) . . . . ?
N2 C11 C18 C17 179.3(3) . . . . ?
C12 C11 C18 N3 -174.6(3) . . . . ?
N2 C11 C18 N3 3.6(5) . . . . ?
C19 N3 C18 C17 11.9(6) . . . . ?
Ru1 N3 C18 C17 174.9(3) . . . . ?
C19 N3 C18 C11 -172.6(3) . . . . ?
Ru1 N3 C18 C11 -9.6(4) . . . . ?
C18 N3 C19 O2 -5.2(6) . . . . ?
Ru1 N3 C19 O2 -167.2(3) . . . . ?
C18 N3 C19 C20 176.2(3) . . . . ?
Ru1 N3 C19 C20 14.2(4) . . . . ?
C28 N4 C20 C21 -5.7(5) . . . . ?
Ru1 N4 C20 C21 172.5(3) . . . . ?
C28 N4 C20 C19 171.7(3) . . . . ?
Ru1 N4 C20 C19 -10.0(4) . . . . ?
O2 C19 C20 N4 179.8(3) . . . . ?
N3 C19 C20 N4 -1.5(4) . . . . ?
O2 C19 C20 C21 -2.7(5) . . . . ?
N3 C19 C20 C21 176.0(3) . . . . ?
N4 C20 C21 C22 -1.6(5) . . . . ?
C19 C20 C21 C22 -179.0(3) . . . . ?
C20 C21 C22 C23 5.7(6) . . . . ?
C21 C22 C23 C28 -2.4(5) . . . . ?
C21 C22 C23 C24 174.9(4) . . . . ?
C22 C23 C24 C25 -173.0(4) . . . . ?
C28 C23 C24 C25 4.3(6) . . . . ?
C23 C24 C25 C26 -0.1(6) . . . . ?
C24 C25 C26 C27 -2.5(7) . . . . ?
C25 C26 C27 C28 0.7(6) . . . . ?
C20 N4 C28 C27 -167.4(3) . . . . ?
Ru1 N4 C28 C27 14.8(5) . . . . ?
C20 N4 C28 C23 8.9(5) . . . . ?
Ru1 N4 C28 C23 -168.9(2) . . . . ?
C26 C27 C28 N4 180.0(4) . . . . ?
C26 C27 C28 C23 3.6(6) . . . . ?
C22 C23 C28 N4 -4.9(5) . . . . ?
C24 C23 C28 N4 177.6(3) . . . . ?
C22 C23 C28 C27 171.4(3) . . . . ?
C24 C23 C28 C27 -6.1(5) . . . . ?
Ru1 O6 C29 C30 43.5(5) . . . . ?
Ru1 O6 C29 C40 -137.8(3) . . . . ?
O6 C29 C30 C31 -177.6(3) . . . . ?
C40 C29 C30 C31 3.8(5) . . . . ?
C29 C30 C31 C38 0.1(5) . . . . ?
C29 C30 C31 S1 178.9(3) . . . . ?
C32 S1 C31 C30 -171.0(3) . . . . ?
C32 S1 C31 C38 7.7(3) . . . . ?
C31 S1 C32 C33 174.9(3) . . . . ?
C31 S1 C32 C37 -6.0(3) . . . . ?
C37 C32 C33 C34 1.2(6) . . . . ?
S1 C32 C33 C34 -179.7(3) . . . . ?
C32 C33 C34 O7 178.9(4) . . . . ?
C32 C33 C34 C35 0.8(6) . . . . ?
O7 C34 C35 C36 179.5(4) . . . . ?
C33 C34 C35 C36 -2.4(6) . . . . ?
C34 C35 C36 C37 1.9(7) . . . . ?
C38 N6 C37 C36 -174.9(3) . . . . ?
C38 N6 C37 C32 2.5(6) . . . . ?
C35 C36 C37 N6 177.8(4) . . . . ?
C35 C36 C37 C32 0.2(6) . . . . ?
C33 C32 C37 N6 -179.2(4) . . . . ?
S1 C32 C37 N6 1.8(6) . . . . ?
C33 C32 C37 C36 -1.7(5) . . . . ?
S1 C32 C37 C36 179.2(3) . . . . ?
C37 N6 C38 C31 -0.7(6) . . . . ?
C37 N6 C38 C39 176.6(4) . . . . ?
C30 C31 C38 N6 173.4(3) . . . . ?
S1 C31 C38 N6 -5.3(5) . . . . ?
C30 C31 C38 C39 -3.8(5) . . . . ?
S1 C31 C38 C39 177.5(3) . . . . ?
N6 C38 C39 C40 -173.7(4) . . . . ?
C31 C38 C39 C40 3.8(6) . . . . ?
C38 C39 C40 C29 0.1(7) . . . . ?
O6 C29 C40 C39 177.4(4) . . . . ?
C30 C29 C40 C39 -3.9(6) . . . . ?
